data_1567282
loop_
_publ_author_name
'Barman, Debasish'
'Annadhasan, Mari'
'Chandrasekar, Rajadurai'
'Iyer, Parameswar Krishnan'

_publ_section_title
;
 Hot-exciton harvesting via through-space single-molecule based
 white-light emission and optical waveguides
;
_journal_name_full 'Chemical Science'
_journal_paper_doi 10.1039/D2SC02172B
_journal_year 2022
_chemical_formula_sum 'C38 H31 N3 O S2'
_chemical_formula_weight 609.78
_space_group_crystal_system orthorhombic
_space_group_IT_number 29
_space_group_name_Hall 'P 2c -2ac'
_space_group_name_H-M_alt 'P c a 21'
_atom_sites_solution_hydrogens geom
_audit_creation_method SHELXL-2014/7
_audit_update_record
;
2019-12-03 deposited with the CCDC.	2022-07-04 downloaded from the CCDC.
;
_cell_angle_alpha 90
_cell_angle_beta 90
_cell_angle_gamma 90
_cell_formula_units_Z 4
_cell_length_a 40.9226(8)
_cell_length_b 6.21340(10)
_cell_length_c 11.8600(2)
_cell_measurement_reflns_used 1905
_cell_measurement_temperature 293(2)
_cell_measurement_theta_max 28.685
_cell_measurement_theta_min 2.273
_cell_volume 3015.62(9)
_computing_structure_refinement 'SHELXL-2014/7 (Sheldrick, 2014)'
_diffrn_ambient_temperature 293(2)
_diffrn_measured_fraction_theta_full 0.995
_diffrn_measured_fraction_theta_max 0.995
_diffrn_measurement_device_type 'SuperNova, Single source at offset/far, Eos'
_diffrn_measurement_method '\w scans'
_diffrn_radiation_type CuK\a
_diffrn_radiation_wavelength 1.54184
_diffrn_reflns_av_R_equivalents 0.0332
_diffrn_reflns_av_unetI/netI 0.0299
_diffrn_reflns_Laue_measured_fraction_full 0.995
_diffrn_reflns_Laue_measured_fraction_max 0.995
_diffrn_reflns_limit_h_max 48
_diffrn_reflns_limit_h_min -48
_diffrn_reflns_limit_k_max 7
_diffrn_reflns_limit_k_min -6
_diffrn_reflns_limit_l_max 14
_diffrn_reflns_limit_l_min -13
_diffrn_reflns_number 18331
_diffrn_reflns_point_group_measured_fraction_full 0.937
_diffrn_reflns_point_group_measured_fraction_max 0.936
_diffrn_reflns_theta_full 66.297
_diffrn_reflns_theta_max 66.297
_diffrn_reflns_theta_min 2.159
_exptl_absorpt_coefficient_mu 1.883
_exptl_crystal_colour colorless
_exptl_crystal_density_diffrn 1.343
_exptl_crystal_description block
_exptl_crystal_F_000 1280
_exptl_crystal_preparation Luminescent
_refine_diff_density_max 0.442
_refine_diff_density_min -0.729
_refine_diff_density_rms 0.047
_refine_ls_abs_structure_details
;
 Flack x determined using 1732 quotients [(I+)-(I-)]/[(I+)+(I-)]
 (Parsons, Flack and Wagner, Acta Cryst. B69 (2013) 249-259).
;
_refine_ls_abs_structure_Flack -0.004(9)
_refine_ls_extinction_method none
_refine_ls_goodness_of_fit_ref 1.014
_refine_ls_hydrogen_treatment constr
_refine_ls_matrix_type full
_refine_ls_number_parameters 397
_refine_ls_number_reflns 4964
_refine_ls_number_restraints 1
_refine_ls_restrained_S_all 1.014
_refine_ls_R_factor_all 0.0612
_refine_ls_R_factor_gt 0.0547
_refine_ls_shift/su_max 0.000
_refine_ls_shift/su_mean 0.000
_refine_ls_structure_factor_coef Fsqd
_refine_ls_weighting_details 'w=1/[\s^2^(Fo^2^)+(0.0417P)^2^+3.3133P] where P=(Fo^2^+2Fc^2^)/3'
_refine_ls_weighting_scheme calc
_refine_ls_wR_factor_gt 0.1228
_refine_ls_wR_factor_ref 0.1278
_reflns_Friedel_coverage 0.785
_reflns_Friedel_fraction_full 0.871
_reflns_Friedel_fraction_max 0.871
_reflns_number_gt 4494
_reflns_number_total 4964
_reflns_threshold_expression 'I > 2\s(I)'
_cod_data_source_file d2sc02172b6.cif
_cod_data_source_block BT2O6Cz
_cod_database_code 1567282
_shelx_shelxl_version_number 2014/7
_shelx_space_group_comment
;
The symmetry employed for this shelxl refinement is uniquely defined
by the following loop, which should always be used as a source of
symmetry information in preference to the above space-group names.
They are only intended as comments.
;

loop_
_space_group_symop_operation_xyz
'x, y, z'
'-x, -y, z+1/2'
'x+1/2, -y, z'
'-x+1/2, y, z+1/2'

loop_
_atom_site_label
_atom_site_type_symbol
_atom_site_fract_x
_atom_site_fract_y
_atom_site_fract_z
_atom_site_U_iso_or_equiv
_atom_site_adp_type
_atom_site_occupancy
_atom_site_site_symmetry_order
_atom_site_calc_flag
_atom_site_refinement_flags_posn
_atom_site_refinement_flags_adp
_atom_site_refinement_flags_occupancy
_atom_site_disorder_assembly
_atom_site_disorder_group
S36 S 0.32165(4) 0.7457(3) 0.99810(15) 0.0772(6) Uani 1 1 d . . . . .
S35 S 0.26265(5) 0.1047(4) 0.8529(2) 0.1038(9) Uani 1 1 d . . . . .
N1 N 0.48697(9) 0.9552(6) 0.0445(3) 0.0367(9) Uani 1 1 d . . . . .
O20 O 0.35437(10) 0.5376(8) 0.4779(4) 0.0676(12) Uani 1 1 d . . . . .
C14 C 0.46617(12) 1.1289(8) 0.0831(4) 0.0414(11) Uani 1 1 d . . . . .
H14A H 0.4482 1.1452 0.0306 0.050 Uiso 1 1 calc R U . . .
H14B H 0.4786 1.2617 0.0822 0.050 Uiso 1 1 calc R U . . .
C2 C 0.50558(14) 0.6540(8) -0.0436(4) 0.0457(13) Uani 1 1 d . . . . .
C1 C 0.47831(12) 0.7872(8) -0.0271(4) 0.0388(11) Uani 1 1 d . . . . .
C8 C 0.51938(12) 0.9302(8) 0.0742(4) 0.0381(11) Uani 1 1 d . . . . .
C7 C 0.53838(11) 1.0573(8) 0.1454(4) 0.0422(11) Uani 1 1 d . . . . .
H7 H 0.5299 1.1809 0.1786 0.051 Uiso 1 1 calc R U . . .
N2 N 0.28041(12) -0.0347(11) 0.6470(7) 0.0798(19) Uani 1 1 d . . . . .
N3 N 0.36112(11) 0.9398(10) 0.8583(4) 0.0683(16) Uani 1 1 d . . . . .
C17 C 0.41342(13) 0.8979(10) 0.3273(4) 0.0499(13) Uani 1 1 d . . . . .
H17A H 0.4020 1.0325 0.3396 0.060 Uiso 1 1 calc R U . . .
H17B H 0.4304 0.8867 0.3842 0.060 Uiso 1 1 calc R U . . .
C16 C 0.42940(12) 0.9041(9) 0.2115(4) 0.0433(12) Uani 1 1 d . . . . .
H16A H 0.4415 0.7720 0.1993 0.052 Uiso 1 1 calc R U . . .
H16B H 0.4126 0.9136 0.1539 0.052 Uiso 1 1 calc R U . . .
C13 C 0.44825(15) 0.7432(9) -0.0776(4) 0.0514(14) Uani 1 1 d . . . . .
H13 H 0.4301 0.8292 -0.0640 0.062 Uiso 1 1 calc R U . . .
C15 C 0.45236(12) 1.0952(9) 0.2010(4) 0.0448(12) Uani 1 1 d . . . . .
H15A H 0.4704 1.0757 0.2532 0.054 Uiso 1 1 calc R U . . .
H15B H 0.4407 1.2243 0.2234 0.054 Uiso 1 1 calc R U . . .
C3 C 0.53196(13) 0.7416(8) 0.0225(4) 0.0458(12) Uani 1 1 d . . . . .
C6 C 0.57016(13) 0.9938(11) 0.1650(5) 0.0565(15) Uani 1 1 d . . . . .
H6 H 0.5833 1.0760 0.2121 0.068 Uiso 1 1 calc R U . . .
C18 C 0.38946(14) 0.7127(10) 0.3429(5) 0.0558(15) Uani 1 1 d . . . . .
H18A H 0.3724 0.7217 0.2865 0.067 Uiso 1 1 calc R U . . .
H18B H 0.4008 0.5767 0.3333 0.067 Uiso 1 1 calc R U . . .
C19 C 0.37445(14) 0.7231(11) 0.4602(5) 0.0588(16) Uani 1 1 d . . . . .
H19A H 0.3916 0.7278 0.5166 0.071 Uiso 1 1 calc R U . . .
H19B H 0.3614 0.8526 0.4674 0.071 Uiso 1 1 calc R U . . .
C39 C 0.36167(14) 1.0561(13) 0.9588(6) 0.069(2) Uani 1 1 d . . . . .
C10 C 0.50287(19) 0.4751(9) -0.1153(5) 0.0617(17) Uani 1 1 d . . . . .
H10 H 0.5207 0.3856 -0.1280 0.074 Uiso 1 1 calc R U . . .
C25 C 0.34194(14) 0.5151(13) 0.5848(6) 0.069(2) Uani 1 1 d . . . . .
C23 C 0.33478(14) 0.6211(12) 0.7775(6) 0.067(2) Uani 1 1 d . . . . .
C12 C 0.44649(18) 0.5680(10) -0.1483(5) 0.0656(18) Uani 1 1 d . . . . .
H12 H 0.4269 0.5377 -0.1848 0.079 Uiso 1 1 calc R U . . .
C44 C 0.34192(13) 0.9778(12) 1.0449(6) 0.0656(19) Uani 1 1 d . . . . .
C37 C 0.34139(14) 0.7748(12) 0.8681(5) 0.0651(19) Uani 1 1 d . . . . .
C24 C 0.34808(14) 0.6587(13) 0.6709(5) 0.0657(19) Uani 1 1 d . . . . .
H24 H 0.3610 0.7796 0.6581 0.079 Uiso 1 1 calc R U . . .
C34 C 0.24419(17) -0.1257(14) 0.8038(8) 0.093(3) Uani 1 1 d . . . . .
C5 C 0.58302(15) 0.8064(12) 0.1149(5) 0.0654(18) Uani 1 1 d . . . . .
H5 H 0.6045 0.7656 0.1298 0.078 Uiso 1 1 calc R U . . .
C40 C 0.38034(14) 1.2414(14) 0.9771(6) 0.078(2) Uani 1 1 d . . . . .
H40 H 0.3935 1.2969 0.9203 0.093 Uiso 1 1 calc R U . . .
C4 C 0.56407(15) 0.6837(11) 0.0441(5) 0.0605(16) Uani 1 1 d . . . . .
H4 H 0.5728 0.5612 0.0106 0.073 Uiso 1 1 calc R U . . .
C43 C 0.34010(16) 1.0749(15) 1.1487(6) 0.082(3) Uani 1 1 d . . . . .
H43 H 0.3268 1.0198 1.2054 0.098 Uiso 1 1 calc R U . . .
C11 C 0.4733(2) 0.4350(10) -0.1664(5) 0.071(2) Uani 1 1 d . . . . .
H11 H 0.4713 0.3168 -0.2140 0.085 Uiso 1 1 calc R U . . .
C22 C 0.31495(15) 0.4427(14) 0.7958(7) 0.079(3) Uani 1 1 d . . . . .
H22 H 0.3062 0.4177 0.8669 0.095 Uiso 1 1 calc R U . . .
C21 C 0.30822(15) 0.3024(13) 0.7082(8) 0.079(2) Uani 1 1 d . . . . .
C41 C 0.37883(16) 1.3393(15) 1.0800(7) 0.081(2) Uani 1 1 d . . . . .
H41 H 0.3913 1.4617 1.0931 0.098 Uiso 1 1 calc R U . . .
C27 C 0.28538(16) 0.1164(16) 0.7239(8) 0.093(3) Uani 1 1 d . . . . .
C42 C 0.35896(16) 1.2599(15) 1.1658(6) 0.080(2) Uani 1 1 d . . . . .
H42 H 0.3582 1.3303 1.2350 0.096 Uiso 1 1 calc R U . . .
C32 C 0.21030(18) -0.429(2) 0.8007(9) 0.108(4) Uani 1 1 d . . . . .
H32 H 0.1943 -0.5150 0.8337 0.129 Uiso 1 1 calc R U . . .
C33 C 0.2202(2) -0.2499(17) 0.8575(10) 0.105(4) Uani 1 1 d . . . . .
H33 H 0.2116 -0.2125 0.9274 0.125 Uiso 1 1 calc R U . . .
C29 C 0.25677(15) -0.1761(14) 0.6970(8) 0.087(3) Uani 1 1 d . . . . .
C26 C 0.32180(15) 0.3352(12) 0.6010(7) 0.073(2) Uani 1 1 d . . . . .
H26 H 0.3176 0.2401 0.5422 0.088 Uiso 1 1 calc R U . . .
C30 C 0.24619(16) -0.3643(15) 0.6421(8) 0.095(3) Uani 1 1 d . . . . .
H30 H 0.2546 -0.4027 0.5721 0.114 Uiso 1 1 calc R U . . .
C31 C 0.22283(16) -0.4917(16) 0.6953(8) 0.104(3) Uani 1 1 d . . . . .
H31 H 0.2155 -0.6177 0.6612 0.125 Uiso 1 1 calc R U . . .

loop_
_atom_site_aniso_label
_atom_site_aniso_U_11
_atom_site_aniso_U_22
_atom_site_aniso_U_33
_atom_site_aniso_U_23
_atom_site_aniso_U_13
_atom_site_aniso_U_12
S36 0.0535(8) 0.1071(13) 0.0711(11) 0.0495(10) 0.0315(8) 0.0318(9)
S35 0.0749(12) 0.0981(14) 0.138(2) 0.0678(15) 0.0405(13) 0.0320(11)
N1 0.044(2) 0.040(2) 0.0261(19) -0.0037(17) 0.0020(16) 0.0028(17)
O20 0.056(2) 0.088(3) 0.058(3) 0.027(2) 0.013(2) 0.019(2)
C14 0.045(3) 0.046(3) 0.033(3) 0.000(2) -0.003(2) 0.008(2)
C2 0.073(4) 0.039(3) 0.025(2) 0.002(2) 0.016(2) -0.005(2)
C1 0.059(3) 0.038(2) 0.020(2) 0.001(2) 0.011(2) -0.005(2)
C8 0.045(3) 0.040(2) 0.029(2) 0.005(2) 0.007(2) 0.002(2)
C7 0.044(3) 0.047(3) 0.036(3) -0.001(2) 0.009(2) 0.003(2)
N2 0.032(2) 0.074(4) 0.133(6) 0.030(4) -0.006(3) 0.015(3)
N3 0.040(2) 0.112(5) 0.054(3) 0.031(3) 0.011(2) 0.027(3)
C17 0.050(3) 0.072(4) 0.028(3) 0.001(3) 0.001(2) 0.017(3)
C16 0.046(3) 0.054(3) 0.030(3) 0.001(2) 0.000(2) 0.011(2)
C13 0.068(4) 0.058(3) 0.029(3) 0.000(3) 0.006(2) -0.016(3)
C15 0.048(3) 0.054(3) 0.032(3) -0.007(2) 0.000(2) 0.013(2)
C3 0.059(3) 0.043(3) 0.035(3) 0.002(2) 0.016(2) 0.010(2)
C6 0.044(3) 0.080(4) 0.046(3) 0.006(3) 0.005(2) 0.003(3)
C18 0.050(3) 0.076(4) 0.041(3) 0.011(3) 0.001(2) 0.022(3)
C19 0.054(3) 0.077(4) 0.046(3) 0.018(3) 0.012(3) 0.023(3)
C39 0.038(3) 0.112(6) 0.058(4) 0.050(4) 0.012(3) 0.028(3)
C10 0.103(5) 0.037(3) 0.045(3) -0.002(3) 0.030(3) -0.004(3)
C25 0.040(3) 0.100(5) 0.066(4) 0.036(4) 0.016(3) 0.028(3)
C23 0.038(3) 0.097(5) 0.067(4) 0.047(4) 0.015(3) 0.029(3)
C12 0.099(5) 0.068(4) 0.030(3) -0.002(3) 0.005(3) -0.038(4)
C44 0.036(3) 0.097(5) 0.064(4) 0.047(4) 0.016(3) 0.026(3)
C37 0.040(3) 0.099(5) 0.056(4) 0.039(4) 0.018(3) 0.028(3)
C24 0.046(3) 0.094(5) 0.057(4) 0.035(4) 0.018(3) 0.027(3)
C34 0.049(4) 0.108(6) 0.122(7) 0.071(6) 0.015(4) 0.024(4)
C5 0.047(3) 0.094(5) 0.055(4) 0.012(4) 0.014(3) 0.026(3)
C40 0.040(3) 0.119(6) 0.074(5) 0.052(5) 0.010(3) 0.021(4)
C4 0.066(4) 0.067(4) 0.048(3) 0.003(3) 0.020(3) 0.026(3)
C43 0.053(4) 0.126(7) 0.066(5) 0.048(5) 0.024(3) 0.043(4)
C11 0.123(6) 0.049(3) 0.040(3) -0.007(3) 0.018(4) -0.030(4)
C22 0.049(4) 0.110(6) 0.078(5) 0.052(5) 0.026(3) 0.035(4)
C21 0.048(3) 0.097(6) 0.093(6) 0.050(5) 0.016(4) 0.033(4)
C41 0.049(3) 0.114(6) 0.082(5) 0.043(5) 0.010(3) 0.026(4)
C27 0.046(4) 0.111(7) 0.124(7) 0.077(6) 0.026(4) 0.038(4)
C42 0.056(4) 0.116(7) 0.069(4) 0.034(5) 0.011(3) 0.039(4)
C32 0.046(4) 0.171(11) 0.107(7) 0.091(8) 0.001(4) 0.016(5)
C33 0.061(5) 0.124(8) 0.129(9) 0.083(7) 0.007(5) 0.021(5)
C29 0.033(3) 0.104(6) 0.123(7) 0.077(6) -0.008(4) 0.008(3)
C26 0.050(3) 0.085(5) 0.084(5) 0.033(4) 0.009(3) 0.026(3)
C30 0.040(3) 0.131(7) 0.113(6) 0.068(6) -0.018(4) 0.002(4)
C31 0.044(3) 0.134(7) 0.133(8) 0.090(7) -0.031(4) -0.007(4)

loop_
_atom_type_symbol
_atom_type_description
_atom_type_scat_dispersion_real
_atom_type_scat_dispersion_imag
_atom_type_scat_source
C C 0.0181 0.0091 'International Tables Vol C Tables 4.2.6.8 and 6.1.1.4'
H H 0.0000 0.0000 'International Tables Vol C Tables 4.2.6.8 and 6.1.1.4'
N N 0.0311 0.0180 'International Tables Vol C Tables 4.2.6.8 and 6.1.1.4'
O O 0.0492 0.0322 'International Tables Vol C Tables 4.2.6.8 and 6.1.1.4'
S S 0.3331 0.5567 'International Tables Vol C Tables 4.2.6.8 and 6.1.1.4'

loop_
_geom_angle_atom_site_label_1
_geom_angle_atom_site_label_2
_geom_angle_atom_site_label_3
_geom_angle
_geom_angle_site_symmetry_1
_geom_angle_site_symmetry_3
_geom_angle_publ_flag
C37 S36 C44 88.6(3) . . ?
C34 S35 C27 88.4(5) . . ?
C8 N1 C1 108.4(4) . . ?
C8 N1 C14 124.5(4) . . ?
C1 N1 C14 127.0(4) . . ?
C25 O20 C19 115.5(6) . . ?
N1 C14 C15 114.0(4) . . ?
C1 C2 C10 119.2(6) . . ?
C1 C2 C3 107.3(4) . . ?
C10 C2 C3 133.4(6) . . ?
N1 C1 C13 129.3(5) . . ?
N1 C1 C2 108.9(4) . . ?
C13 C1 C2 121.8(5) . . ?
N1 C8 C7 128.8(4) . . ?
N1 C8 C3 109.3(4) . . ?
C7 C8 C3 121.8(5) . . ?
C6 C7 C8 117.8(5) . . ?
C27 N2 C29 104.7(8) . . ?
C37 N3 C39 109.9(5) . . ?
C16 C17 C18 113.9(5) . . ?
C15 C16 C17 111.1(4) . . ?
C12 C13 C1 117.5(6) . . ?
C16 C15 C14 114.3(4) . . ?
C4 C3 C8 118.6(5) . . ?
C4 C3 C2 135.5(5) . . ?
C8 C3 C2 106.0(5) . . ?
C7 C6 C5 121.2(6) . . ?
C19 C18 C17 109.8(5) . . ?
O20 C19 C18 109.4(6) . . ?
C44 C39 N3 115.9(7) . . ?
C44 C39 C40 119.4(7) . . ?
N3 C39 C40 124.7(6) . . ?
C11 C10 C2 118.7(6) . . ?
O20 C25 C24 123.4(7) . . ?
O20 C25 C26 115.2(7) . . ?
C24 C25 C26 121.4(6) . . ?
C22 C23 C24 120.2(8) . . ?
C22 C23 C37 120.9(6) . . ?
C24 C23 C37 118.9(7) . . ?
C13 C12 C11 121.5(6) . . ?
C43 C44 C39 122.4(8) . . ?
C43 C44 S36 128.3(5) . . ?
C39 C44 S36 109.3(6) . . ?
N3 C37 C23 124.1(5) . . ?
N3 C37 S36 116.3(6) . . ?
C23 C37 S36 119.6(5) . . ?
C25 C24 C23 119.4(7) . . ?
C33 C34 C29 123.0(10) . . ?
C33 C34 S35 127.7(9) . . ?
C29 C34 S35 109.3(6) . . ?
C4 C5 C6 120.3(5) . . ?
C41 C40 C39 118.8(6) . . ?
C5 C4 C3 120.3(5) . . ?
C44 C43 C42 117.5(6) . . ?
C10 C11 C12 121.2(6) . . ?
C21 C22 C23 120.1(7) . . ?
C22 C21 C26 120.7(7) . . ?
C22 C21 C27 121.1(8) . . ?
C26 C21 C27 118.2(9) . . ?
C40 C41 C42 121.4(9) . . ?
N2 C27 C21 123.9(8) . . ?
N2 C27 S35 118.7(7) . . ?
C21 C27 S35 117.5(8) . . ?
C41 C42 C43 120.5(8) . . ?
C33 C32 C31 123.8(9) . . ?
C32 C33 C34 115.7(11) . . ?
C34 C29 C30 119.4(7) . . ?
C34 C29 N2 118.9(9) . . ?
C30 C29 N2 121.8(9) . . ?
C25 C26 C21 118.2(8) . . ?
C31 C30 C29 118.4(10) . . ?
C30 C31 C32 119.7(10) . . ?

loop_
_geom_bond_atom_site_label_1
_geom_bond_atom_site_label_2
_geom_bond_distance
_geom_bond_site_symmetry_2
_geom_bond_publ_flag
S36 C37 1.750(6) . ?
S36 C44 1.754(8) . ?
S35 C34 1.721(10) . ?
S35 C27 1.792(8) . ?
N1 C8 1.381(6) . ?
N1 C1 1.391(6) . ?
N1 C14 1.449(6) . ?
O20 C25 1.374(8) . ?
O20 C19 1.431(8) . ?
C14 C15 1.523(7) . ?
C2 C1 1.403(7) . ?
C2 C10 1.404(8) . ?
C2 C3 1.441(8) . ?
C1 C13 1.395(8) . ?
C8 C7 1.393(7) . ?
C8 C3 1.419(7) . ?
C7 C6 1.379(7) . ?
N2 C27 1.324(12) . ?
N2 C29 1.435(9) . ?
N3 C37 1.310(9) . ?
N3 C39 1.394(10) . ?
C17 C16 1.522(7) . ?
C17 C18 1.523(8) . ?
C16 C15 1.519(7) . ?
C13 C12 1.376(8) . ?
C3 C4 1.386(8) . ?
C6 C5 1.409(9) . ?
C18 C19 1.522(8) . ?
C39 C44 1.391(8) . ?
C39 C40 1.399(11) . ?
C10 C11 1.375(10) . ?
C25 C24 1.380(10) . ?
C25 C26 1.402(10) . ?
C23 C22 1.390(11) . ?
C23 C24 1.395(8) . ?
C23 C37 1.463(11) . ?
C12 C11 1.391(10) . ?
C44 C43 1.372(11) . ?
C34 C33 1.402(11) . ?
C34 C29 1.403(12) . ?
C5 C4 1.374(9) . ?
C40 C41 1.365(12) . ?
C43 C42 1.399(12) . ?
C22 C21 1.384(12) . ?
C21 C26 1.402(10) . ?
C21 C27 1.498(12) . ?
C41 C42 1.393(10) . ?
C32 C33 1.362(14) . ?
C32 C31 1.407(14) . ?
C29 C30 1.406(13) . ?
C30 C31 1.392(10) . ?
